data_4316679
loop_
_publ_author_name
'Collin D. Morris'
'Mercouri G. Kanatzidis'

_publ_contact_author
;
      Prof. M. G. Kanatzidis
      Department of Chemistry
      2145 Sheridan Road
      Northwestern University
      Evanston, IL 60208-3113
      USA
;
_publ_contact_author_email m-kanatzidis@northwestern.edu
_publ_contact_author_fax 'Int + 847-491-5937'
_publ_contact_author_phone 'Int + 847-467-1541'
_publ_section_title
;
 Arsenic-Containing Chalcophosphate Molecular Anions
;
_journal_name_full 'Inorganic Chemistry'
_journal_page_first 9049
_journal_page_last 9054
_journal_paper_doi 10.1021/ic101461w
_journal_volume 49
_journal_year 2010
_chemical_formula_moiety 'As P4 Se12, 5(Cs)'
_chemical_formula_sum 'As Cs5 P4 Se12'
_chemical_formula_weight 1810.87
_chemical_name_systematic
; 
 ? 
;
_space_group_IT_number 84
_symmetry_cell_setting tetragonal
_symmetry_space_group_name_Hall '-P 4c'
_symmetry_space_group_name_H-M 'P 42/m'
_atom_sites_solution_primary direct
_atom_sites_solution_secondary difmap
_audit_creation_method SHELXL-97
_cell_angle_alpha 90.00
_cell_angle_beta 90.00
_cell_angle_gamma 90.00
_cell_formula_units_Z 2
_cell_length_a 13.8260(8)
_cell_length_b 13.8260(8)
_cell_length_c 7.5173(4)
_cell_measurement_reflns_used 24100
_cell_measurement_temperature 100(2)
_cell_measurement_theta_max 29.56
_cell_measurement_theta_min 2.71
_cell_volume 1436.99(14)
_computing_cell_refinement 'STOE X-AREA'
_computing_data_collection 'STOE X-AREA'
_computing_data_reduction 'STOE X-RED'
_computing_structure_refinement 'SHELXL-97 (Sheldrick, 1997)'
_computing_structure_solution 'SHELXS-97 (Sheldrick, 1990)'
_diffrn_ambient_temperature 100(2)
_diffrn_detector_area_resol_mean 6.67
_diffrn_measured_fraction_theta_full 0.989
_diffrn_measured_fraction_theta_max 0.989
_diffrn_measurement_device_type 'STOE IPDS 2T'
_diffrn_measurement_method rotation
_diffrn_radiation_monochromator graphite
_diffrn_radiation_source 'fine-focus sealed tube'
_diffrn_radiation_type MoK\a
_diffrn_radiation_wavelength 0.71073
_diffrn_reflns_av_R_equivalents 0.0731
_diffrn_reflns_av_sigmaI/netI 0.0411
_diffrn_reflns_limit_h_max 18
_diffrn_reflns_limit_h_min -18
_diffrn_reflns_limit_k_max 18
_diffrn_reflns_limit_k_min -18
_diffrn_reflns_limit_l_max 10
_diffrn_reflns_limit_l_min -10
_diffrn_reflns_number 10986
_diffrn_reflns_theta_full 29.15
_diffrn_reflns_theta_max 29.15
_diffrn_reflns_theta_min 4.00
_exptl_absorpt_coefficient_mu 22.837
_exptl_absorpt_correction_T_max 0.010
_exptl_absorpt_correction_T_min 0.006
_exptl_absorpt_correction_type numerical
_exptl_crystal_colour red
_exptl_crystal_density_diffrn 4.185
_exptl_crystal_density_method 'not measured'
_exptl_crystal_description rod
_exptl_crystal_F_000 1552
_exptl_crystal_size_max 0.5
_exptl_crystal_size_mid 0.2
_exptl_crystal_size_min 0.2
_refine_diff_density_max 1.974
_refine_diff_density_min -2.634
_refine_diff_density_rms 0.371
_refine_ls_extinction_coef 0.00061(7)
_refine_ls_extinction_expression Fc^*^=kFc[1+0.001xFc^2^\l^3^/sin(2\q)]^-1/4^
_refine_ls_extinction_method SHELXL
_refine_ls_goodness_of_fit_ref 1.429
_refine_ls_matrix_type full
_refine_ls_number_parameters 65
_refine_ls_number_reflns 2060
_refine_ls_number_restraints 0
_refine_ls_restrained_S_all 1.429
_refine_ls_R_factor_all 0.0662
_refine_ls_R_factor_gt 0.0643
_refine_ls_shift/su_max 0.000
_refine_ls_shift/su_mean 0.000
_refine_ls_structure_factor_coef Fsqd
_refine_ls_weighting_details 'calc w=1/[\s^2^(Fo^2^)+(0.0000P)^2^+81.3465P] where P=(Fo^2^+2Fc^2^)/3'
_refine_ls_weighting_scheme calc
_refine_ls_wR_factor_gt 0.1417
_refine_ls_wR_factor_ref 0.1423
_reflns_number_gt 1997
_reflns_number_total 2060
_reflns_threshold_expression >2sigma(I)
_cod_data_source_file ic101461w_si_001_4.cif
_cod_data_source_block Cs5AsP4Se12
_cod_database_code 4316679

loop_
_symmetry_equiv_pos_as_xyz
'x, y, z'
'-x, -y, z'
'-y, x, z+1/2'
'y, -x, z+1/2'
'-x, -y, -z'
'x, y, -z'
'y, -x, -z-1/2'
'-y, x, -z-1/2'

loop_
_atom_site_label
_atom_site_type_symbol
_atom_site_fract_x
_atom_site_fract_y
_atom_site_fract_z
_atom_site_U_iso_or_equiv
_atom_site_adp_type
_atom_site_occupancy
_atom_site_symmetry_multiplicity
_atom_site_calc_flag
_atom_site_refinement_flags
_atom_site_disorder_assembly
_atom_site_disorder_group
As1 As 0.0000 0.5000 0.0000 0.0090(6) Uani 1 4 d S . .
Cs1 Cs 0.0000 0.0000 0.0000 0.0150(4) Uani 1 4 d S . .
Cs2 Cs 0.31818(11) 0.65665(11) 0.0000 0.0180(3) Uani 1 2 d S . .
Cs3 Cs 0.32337(10) 0.03265(11) 0.0000 0.0116(3) Uani 1 2 d S . .
P1 P 0.2030(5) 0.3915(4) 0.0000 0.0129(11) Uani 1 2 d S . .
P2 P 0.1142(4) 0.2555(4) 0.0000 0.0088(10) Uani 1 2 d S . .
Se1 Se 0.15093(12) 0.17956(12) 0.24250(19) 0.0130(3) Uani 1 1 d . . .
Se2 Se 0.03568(17) 0.69130(17) 0.0000 0.0111(4) Uani 1 2 d S . .
Se3 Se 0.3529(2) 0.3651(2) 0.0000 0.0246(6) Uani 1 2 d S . .
Se4 Se 0.14851(16) 0.47209(13) 0.2342(3) 0.0252(4) Uani 1 1 d . . .

loop_
_atom_site_aniso_label
_atom_site_aniso_U_11
_atom_site_aniso_U_22
_atom_site_aniso_U_33
_atom_site_aniso_U_23
_atom_site_aniso_U_13
_atom_site_aniso_U_12
As1 0.0115(13) 0.0109(13) 0.0048(12) 0.000 0.000 0.0006(11)
Cs1 0.0149(9) 0.0195(10) 0.0104(9) 0.000 0.000 -0.0035(8)
Cs2 0.0220(8) 0.0139(7) 0.0181(7) 0.000 0.000 -0.0038(6)
Cs3 0.0123(6) 0.0156(6) 0.0069(5) 0.000 0.000 0.0001(5)
P1 0.017(3) 0.008(2) 0.014(3) 0.000 0.000 -0.001(2)
P2 0.014(3) 0.008(2) 0.004(2) 0.000 0.000 0.000(2)
Se1 0.0179(7) 0.0148(7) 0.0062(6) 0.0016(5) -0.0021(6) -0.0002(7)
Se2 0.0146(10) 0.0104(9) 0.0082(9) 0.000 0.000 0.0007(8)
Se3 0.0140(12) 0.0223(13) 0.0376(15) 0.000 0.000 -0.0021(11)
Se4 0.0386(11) 0.0162(8) 0.0208(8) -0.0095(7) 0.0180(8) -0.0086(8)

loop_
_atom_type_symbol
_atom_type_description
_atom_type_scat_dispersion_real
_atom_type_scat_dispersion_imag
_atom_type_scat_source
P P 0.1023 0.0942 'International Tables Vol C Tables 4.2.6.8 and 6.1.1.4'
As As 0.0499 2.0058 'International Tables Vol C Tables 4.2.6.8 and 6.1.1.4'
Se Se -0.0929 2.2259 'International Tables Vol C Tables 4.2.6.8 and 6.1.1.4'
Cs Cs -0.3680 2.1192 'International Tables Vol C Tables 4.2.6.8 and 6.1.1.4'

loop_
_geom_angle_atom_site_label_1
_geom_angle_atom_site_label_2
_geom_angle_atom_site_label_3
_geom_angle
_geom_angle_site_symmetry_1
_geom_angle_site_symmetry_3
_geom_angle_publ_flag
Se2 As1 Se2 180.000(18) 5_565 . ?
Se2 As1 Se4 89.94(5) 5_565 . ?
Se2 As1 Se4 90.06(5) . . ?
Se2 As1 Se4 90.06(5) 5_565 5_565 ?
Se2 As1 Se4 89.94(5) . 5_565 ?
Se4 As1 Se4 180.0 . 5_565 ?
Se2 As1 Se4 89.94(5) 5_565 6 ?
Se2 As1 Se4 90.06(5) . 6 ?
Se4 As1 Se4 80.24(7) . 6 ?
Se4 As1 Se4 99.76(7) 5_565 6 ?
Se2 As1 Se4 90.06(5) 5_565 2_565 ?
Se2 As1 Se4 89.94(5) . 2_565 ?
Se4 As1 Se4 99.76(7) . 2_565 ?
Se4 As1 Se4 80.24(7) 5_565 2_565 ?
Se4 As1 Se4 180.0 6 2_565 ?
Se1 Cs1 Se1 180.0 . 5 ?
Se1 Cs1 Se1 58.68(5) . 6 ?
Se1 Cs1 Se1 121.32(5) 5 6 ?
Se1 Cs1 Se1 121.32(5) . 2 ?
Se1 Cs1 Se1 58.68(5) 5 2 ?
Se1 Cs1 Se1 180.00(4) 6 2 ?
Se1 Cs1 Cs1 119.34(2) . 3_554 ?
Se1 Cs1 Cs1 60.66(2) 5 3_554 ?
Se1 Cs1 Cs1 60.66(2) 6 3_554 ?
Se1 Cs1 Cs1 119.34(2) 2 3_554 ?
Se1 Cs1 Cs1 60.66(2) . 3 ?
Se1 Cs1 Cs1 119.34(2) 5 3 ?
Se1 Cs1 Cs1 119.34(2) 6 3 ?
Se1 Cs1 Cs1 60.66(2) 2 3 ?
Cs1 Cs1 Cs1 180.0 3_554 3 ?
Se1 Cs1 Se1 75.456(12) . 7_556 ?
Se1 Cs1 Se1 104.544(12) 5 7_556 ?
Se1 Cs1 Se1 104.544(12) 6 7_556 ?
Se1 Cs1 Se1 75.456(11) 2 7_556 ?
Cs1 Cs1 Se1 120.83(2) 3_554 7_556 ?
Cs1 Cs1 Se1 59.17(2) 3 7_556 ?
Se1 Cs1 Se1 104.544(12) . 3_554 ?
Se1 Cs1 Se1 75.456(12) 5 3_554 ?
Se1 Cs1 Se1 75.456(11) 6 3_554 ?
Se1 Cs1 Se1 104.544(12) 2 3_554 ?
Cs1 Cs1 Se1 59.17(2) 3_554 3_554 ?
Cs1 Cs1 Se1 120.83(2) 3 3_554 ?
Se1 Cs1 Se1 180.00(4) 7_556 3_554 ?
Se1 Cs1 Se1 75.456(12) . 8_556 ?
Se1 Cs1 Se1 104.544(12) 5 8_556 ?
Se1 Cs1 Se1 104.544(12) 6 8_556 ?
Se1 Cs1 Se1 75.456(12) 2 8_556 ?
Cs1 Cs1 Se1 120.83(2) 3_554 8_556 ?
Cs1 Cs1 Se1 59.17(2) 3 8_556 ?
Se1 Cs1 Se1 118.34(5) 7_556 8_556 ?
Se1 Cs1 Se1 61.66(5) 3_554 8_556 ?
Se1 Cs1 Se1 104.544(12) . 4_554 ?
Se1 Cs1 Se1 75.456(12) 5 4_554 ?
Se1 Cs1 Se1 75.456(12) 6 4_554 ?
Se1 Cs1 Se1 104.544(12) 2 4_554 ?
Cs1 Cs1 Se1 59.17(2) 3_554 4_554 ?
Cs1 Cs1 Se1 120.83(2) 3 4_554 ?
Se1 Cs1 Se1 61.66(5) 7_556 4_554 ?
Se1 Cs1 Se1 118.34(5) 3_554 4_554 ?
Se1 Cs1 Se1 180.00(4) 8_556 4_554 ?
Se1 Cs1 P2 146.94(4) . 5 ?
Se1 Cs1 P2 33.06(4) 5 5 ?
Se1 Cs1 P2 146.94(4) 6 5 ?
Se1 Cs1 P2 33.06(4) 2 5 ?
Cs1 Cs1 P2 90.0 3_554 5 ?
Cs1 Cs1 P2 90.0 3 5 ?
Se1 Cs1 P2 76.34(7) 7_556 5 ?
Se1 Cs1 P2 103.66(7) 3_554 5 ?
Se1 Cs1 P2 103.66(7) 8_556 5 ?
Se1 Cs1 P2 76.34(7) 4_554 5 ?
Se1 Cs1 P2 33.06(4) . . ?
Se1 Cs1 P2 146.94(4) 5 . ?
Se1 Cs1 P2 33.06(4) 6 . ?
Se1 Cs1 P2 146.94(4) 2 . ?
Cs1 Cs1 P2 90.0 3_554 . ?
Cs1 Cs1 P2 90.0 3 . ?
Se1 Cs1 P2 103.66(7) 7_556 . ?
Se1 Cs1 P2 76.34(7) 3_554 . ?
Se1 Cs1 P2 76.34(7) 8_556 . ?
Se1 Cs1 P2 103.66(7) 4_554 . ?
P2 Cs1 P2 180.0 5 . ?
Se1 Cs2 Se1 61.11(5) 7_566 4_564 ?
Se1 Cs2 Se3 66.99(5) 7_566 7_566 ?
Se1 Cs2 Se3 127.62(6) 4_564 7_566 ?
Se1 Cs2 Se3 127.62(6) 7_566 7_565 ?
Se1 Cs2 Se3 66.99(5) 4_564 7_565 ?
Se3 Cs2 Se3 160.02(9) 7_566 7_565 ?
Se1 Cs2 Se4 85.68(4) 7_566 . ?
Se1 Cs2 Se4 112.65(6) 4_564 . ?
Se3 Cs2 Se4 68.52(5) 7_566 . ?
Se3 Cs2 Se4 121.72(6) 7_565 . ?
Se1 Cs2 Se4 112.65(6) 7_566 6 ?
Se1 Cs2 Se4 85.68(4) 4_564 6 ?
Se3 Cs2 Se4 121.72(6) 7_566 6 ?
Se3 Cs2 Se4 68.52(5) 7_565 6 ?
Se4 Cs2 Se4 53.85(6) . 6 ?
Se1 Cs2 Se2 54.22(4) 7_566 . ?
Se1 Cs2 Se2 54.22(4) 4_564 . ?
Se3 Cs2 Se2 99.96(5) 7_566 . ?
Se3 Cs2 Se2 99.96(5) 7_565 . ?
Se4 Cs2 Se2 58.73(5) . . ?
Se4 Cs2 Se2 58.73(5) 6 . ?
Se1 Cs2 Se4 62.61(4) 7_566 7_566 ?
Se1 Cs2 Se4 92.95(5) 4_564 7_566 ?
Se3 Cs2 Se4 55.74(5) 7_566 7_566 ?
Se3 Cs2 Se4 115.34(6) 7_565 7_566 ?
Se4 Cs2 Se4 122.73(2) . 7_566 ?
Se4 Cs2 Se4 175.01(7) 6 7_566 ?
Se2 Cs2 Se4 116.69(5) . 7_566 ?
Se1 Cs2 Se4 92.95(5) 7_566 4_564 ?
Se1 Cs2 Se4 62.61(4) 4_564 4_564 ?
Se3 Cs2 Se4 115.34(6) 7_566 4_564 ?
Se3 Cs2 Se4 55.74(5) 7_565 4_564 ?
Se4 Cs2 Se4 175.01(7) . 4_564 ?
Se4 Cs2 Se4 122.73(2) 6 4_564 ?
Se2 Cs2 Se4 116.69(5) . 4_564 ?
Se4 Cs2 Se4 60.41(5) 7_566 4_564 ?
Se1 Cs2 P1 116.13(8) 7_566 . ?
Se1 Cs2 P1 116.13(8) 4_564 . ?
Se3 Cs2 P1 92.05(5) 7_566 . ?
Se3 Cs2 P1 92.05(5) 7_565 . ?
Se4 Cs2 P1 32.60(6) . . ?
Se4 Cs2 P1 32.60(6) 6 . ?
Se2 Cs2 P1 73.52(10) . . ?
Se4 Cs2 P1 146.66(5) 7_566 . ?
Se4 Cs2 P1 146.66(5) 4_564 . ?
Se1 Cs2 Se3 138.88(4) 7_566 . ?
Se1 Cs2 Se3 138.88(4) 4_564 . ?
Se3 Cs2 Se3 86.87(5) 7_566 . ?
Se3 Cs2 Se3 86.87(5) 7_565 . ?
Se4 Cs2 Se3 54.53(5) . . ?
Se4 Cs2 Se3 54.53(5) 6 . ?
Se2 Cs2 Se3 103.79(6) . . ?
Se4 Cs2 Se3 127.59(5) 7_566 . ?
Se4 Cs2 Se3 127.59(5) 4_564 . ?
Se1 Cs2 Cs3 46.24(3) 7_566 1_565 ?
Se1 Cs2 Cs3 46.24(3) 4_564 1_565 ?
Se3 Cs2 Cs3 91.86(5) 7_566 1_565 ?
Se3 Cs2 Cs3 91.86(5) 7_565 1_565 ?
Se4 Cs2 Cs3 131.65(4) . 1_565 ?
Se4 Cs2 Cs3 131.65(4) 6 1_565 ?
Se2 Cs2 Cs3 83.80(5) . 1_565 ?
Se4 Cs2 Cs3 46.72(3) 7_566 1_565 ?
Se4 Cs2 Cs3 46.72(3) 4_564 1_565 ?
P1 Cs2 Cs3 157.31(10) . 1_565 ?
Se3 Cs2 Cs3 172.41(6) . 1_565 ?
Se1 Cs3 Se1 60.40(5) 6 . ?
Se1 Cs3 Se1 76.79(5) 6 4_554 ?
Se1 Cs3 Se1 106.82(6) . 4_554 ?
Se1 Cs3 Se1 106.82(6) 6 7_556 ?
Se1 Cs3 Se1 76.79(5) . 7_556 ?
Se1 Cs3 Se1 61.96(5) 4_554 7_556 ?
Se1 Cs3 Se2 57.05(4) 6 3_654 ?
Se1 Cs3 Se2 117.42(5) . 3_654 ?
Se1 Cs3 Se2 57.66(4) 4_554 3_654 ?
Se1 Cs3 Se2 119.54(5) 7_556 3_654 ?
Se1 Cs3 Se2 117.42(5) 6 3_655 ?
Se1 Cs3 Se2 57.05(4) . 3_655 ?
Se1 Cs3 Se2 119.54(5) 4_554 3_655 ?
Se1 Cs3 Se2 57.66(4) 7_556 3_655 ?
Se2 Cs3 Se2 173.69(8) 3_654 3_655 ?
Se1 Cs3 Se4 117.39(4) 6 4_554 ?
Se1 Cs3 Se4 171.14(6) . 4_554 ?
Se1 Cs3 Se4 64.62(4) 4_554 4_554 ?
Se1 Cs3 Se4 96.41(5) 7_556 4_554 ?
Se2 Cs3 Se4 60.81(5) 3_654 4_554 ?
Se2 Cs3 Se4 124.09(6) 3_655 4_554 ?
Se1 Cs3 Se4 171.14(6) 6 7_556 ?
Se1 Cs3 Se4 117.39(4) . 7_556 ?
Se1 Cs3 Se4 96.41(5) 4_554 7_556 ?
Se1 Cs3 Se4 64.62(4) 7_556 7_556 ?
Se2 Cs3 Se4 124.09(6) 3_654 7_556 ?
Se2 Cs3 Se4 60.81(5) 3_655 7_556 ?
Se4 Cs3 Se4 63.32(6) 4_554 7_556 ?
Se1 Cs3 Se4 121.05(6) 6 8_656 ?
Se1 Cs3 Se4 89.36(4) . 8_656 ?
Se1 Cs3 Se4 160.88(6) 4_554 8_656 ?
Se1 Cs3 Se4 113.93(4) 7_556 8_656 ?
Se2 Cs3 Se4 123.93(6) 3_654 8_656 ?
Se2 Cs3 Se4 60.81(5) 3_655 8_656 ?
Se4 Cs3 Se4 98.67(5) 4_554 8_656 ?
Se4 Cs3 Se4 66.48(7) 7_556 8_656 ?
Se1 Cs3 Se4 89.36(4) 6 3_654 ?
Se1 Cs3 Se4 121.05(6) . 3_654 ?
Se1 Cs3 Se4 113.93(4) 4_554 3_654 ?
Se1 Cs3 Se4 160.88(6) 7_556 3_654 ?
Se2 Cs3 Se4 60.81(5) 3_654 3_654 ?
Se2 Cs3 Se4 123.93(6) 3_655 3_654 ?
Se4 Cs3 Se4 66.48(7) 4_554 3_654 ?
Se4 Cs3 Se4 98.67(5) 7_556 3_654 ?
Se4 Cs3 Se4 63.17(7) 8_656 3_654 ?
Se1 Cs3 P2 30.81(3) 6 . ?
Se1 Cs3 P2 30.81(3) . . ?
Se1 Cs3 P2 97.49(8) 4_554 . ?
Se1 Cs3 P2 97.49(8) 7_556 . ?
Se2 Cs3 P2 87.42(4) 3_654 . ?
Se2 Cs3 P2 87.42(4) 3_655 . ?
Se4 Cs3 P2 148.14(3) 4_554 . ?
Se4 Cs3 P2 148.14(3) 7_556 . ?
Se4 Cs3 P2 101.60(8) 8_656 . ?
Se4 Cs3 P2 101.60(8) 3_654 . ?
Se1 Cs3 Cs1 53.26(3) 6 . ?
Se1 Cs3 Cs1 53.25(3) . . ?
Se1 Cs3 Cs1 53.57(3) 4_554 . ?
Se1 Cs3 Cs1 53.57(3) 7_556 . ?
Se2 Cs3 Cs1 86.99(4) 3_654 . ?
Se2 Cs3 Cs1 86.99(4) 3_655 . ?
Se4 Cs3 Cs1 118.11(4) 4_554 . ?
Se4 Cs3 Cs1 118.11(4) 7_556 . ?
Se4 Cs3 Cs1 141.23(4) 8_656 . ?
Se4 Cs3 Cs1 141.23(4) 3_654 . ?
P2 Cs3 Cs1 52.58(8) . . ?
Se3 P1 Se4 115.0(2) . . ?
Se3 P1 Se4 115.0(2) . 6 ?
Se4 P1 Se4 105.2(3) . 6 ?
Se3 P1 P2 113.2(3) . . ?
Se4 P1 P2 103.6(2) . . ?
Se4 P1 P2 103.6(2) 6 . ?
Se3 P1 Cs2 76.51(18) . . ?
Se4 P1 Cs2 70.99(15) . . ?
Se4 P1 Cs2 70.99(15) 6 . ?
P2 P1 Cs2 170.3(3) . . ?
Se1 P2 Se1 114.8(3) 6 . ?
Se1 P2 Se2 112.54(17) 6 5_565 ?
Se1 P2 Se2 112.54(17) . 5_565 ?
Se1 P2 P1 106.14(19) 6 . ?
Se1 P2 P1 106.14(19) . . ?
Se2 P2 P1 103.6(3) 5_565 . ?
Se1 P2 Cs1 69.68(14) 6 . ?
Se1 P2 Cs1 69.67(14) . . ?
Se2 P2 Cs1 85.45(17) 5_565 . ?
P1 P2 Cs1 170.9(3) . . ?
Se1 P2 Cs3 59.04(13) 6 . ?
Se1 P2 Cs3 59.04(13) . . ?
Se2 P2 Cs3 152.7(2) 5_565 . ?
P1 P2 Cs3 103.7(2) . . ?
Cs1 P2 Cs3 67.26(9) . . ?
P2 Se1 Cs3 90.15(14) . . ?
P2 Se1 Cs1 77.27(15) . . ?
Cs3 Se1 Cs1 75.44(4) . . ?
P2 Se1 Cs3 91.07(14) . 3 ?
Cs3 Se1 Cs3 177.83(6) . 3 ?
Cs1 Se1 Cs3 103.09(5) . 3 ?
P2 Se1 Cs1 128.39(16) . 3 ?
Cs3 Se1 Cs1 104.65(5) . 3 ?
Cs1 Se1 Cs1 60.17(3) . 3 ?
Cs3 Se1 Cs1 73.19(4) 3 3 ?
P2 Se1 Cs2 110.35(16) . 3_655 ?
Cs3 Se1 Cs2 94.48(5) . 3_655 ?
Cs1 Se1 Cs2 167.66(5) . 3_655 ?
Cs3 Se1 Cs2 86.78(4) 3 3_655 ?
Cs1 Se1 Cs2 117.15(4) 3 3_655 ?
P2 Se2 As1 98.96(16) 5_565 . ?
P2 Se2 Cs3 90.43(4) 5_565 7_565 ?
As1 Se2 Cs3 86.85(4) . 7_565 ?
P2 Se2 Cs3 90.43(4) 5_565 7_566 ?
As1 Se2 Cs3 86.85(4) . 7_566 ?
Cs3 Se2 Cs3 173.69(8) 7_565 7_566 ?
P2 Se2 Cs2 167.46(17) 5_565 . ?
As1 Se2 Cs2 93.57(7) . . ?
Cs3 Se2 Cs2 90.26(4) 7_565 . ?
Cs3 Se2 Cs2 90.26(4) 7_566 . ?
P2 Se2 Cs1 63.88(15) 5_565 1_565 ?
As1 Se2 Cs1 162.84(8) . 1_565 ?
Cs3 Se2 Cs1 93.00(4) 7_565 1_565 ?
Cs3 Se2 Cs1 93.00(4) 7_566 1_565 ?
Cs2 Se2 Cs1 103.59(6) . 1_565 ?
P1 Se3 Cs2 89.73(5) . 3_654 ?
P1 Se3 Cs2 89.73(5) . 3_655 ?
Cs2 Se3 Cs2 160.02(9) 3_654 3_655 ?
P1 Se3 Cs2 73.22(17) . . ?
Cs2 Se3 Cs2 99.48(5) 3_654 . ?
Cs2 Se3 Cs2 99.48(5) 3_655 . ?
P1 Se4 As1 79.32(15) . . ?
P1 Se4 Cs3 111.67(16) . 3 ?
As1 Se4 Cs3 85.41(5) . 3 ?
P1 Se4 Cs3 158.71(15) . 7_566 ?
As1 Se4 Cs3 85.25(6) . 7_566 ?
Cs3 Se4 Cs3 81.33(5) 3 7_566 ?
P1 Se4 Cs2 76.41(15) . . ?
As1 Se4 Cs2 93.96(5) . . ?
Cs3 Se4 Cs2 171.56(6) 3 . ?
Cs3 Se4 Cs2 90.23(5) 7_566 . ?
P1 Se4 Cs2 84.24(14) . 3_655 ?
As1 Se4 Cs2 155.44(7) . 3_655 ?
Cs3 Se4 Cs2 83.85(5) 3 3_655 ?
Cs3 Se4 Cs2 114.73(5) 7_566 3_655 ?
Cs2 Se4 Cs2 99.80(7) . 3_655 ?

loop_
_geom_bond_atom_site_label_1
_geom_bond_atom_site_label_2
_geom_bond_distance
_geom_bond_site_symmetry_2
_geom_bond_publ_flag
As1 Se2 2.691(2) 5_565 ?
As1 Se2 2.691(2) . ?
As1 Se4 2.732(2) . ?
As1 Se4 2.732(2) 5_565 ?
As1 Se4 2.732(2) 6 ?
As1 Se4 2.732(2) 2_565 ?
Cs1 Se1 3.7204(16) . ?
Cs1 Se1 3.7204(16) 5 ?
Cs1 Se1 3.7204(16) 6 ?
Cs1 Se1 3.7204(16) 2 ?
Cs1 Se1 3.7769(16) 7_556 ?
Cs1 Se1 3.7769(16) 3_554 ?
Cs1 Se1 3.7769(16) 8_556 ?
Cs1 Se1 3.7769(16) 4_554 ?
Cs2 Se1 3.808(2) 7_566 ?
Cs2 Se1 3.808(2) 4_564 ?
Cs2 Se3 3.8165(6) 7_566 ?
Cs2 Se3 3.8165(6) 7_565 ?
Cs2 Se4 3.888(2) . ?
Cs2 Se4 3.888(2) 6 ?
Cs2 Se2 3.935(3) . ?
Cs2 Se4 3.972(3) 7_566 ?
Cs2 Se4 3.972(3) 4_564 ?
Cs2 Se3 4.060(3) . ?
Cs3 Se1 3.624(2) 6 ?
Cs3 Se1 3.624(2) . ?
Cs3 Se1 3.761(2) 4_554 ?
Cs3 Se1 3.761(2) 7_556 ?
Cs3 Se2 3.7644(2) 3_654 ?
Cs3 Se2 3.7644(2) 3_655 ?
Cs3 Se4 3.807(2) 4_554 ?
Cs3 Se4 3.807(2) 7_556 ?
Cs3 Se4 3.815(2) 8_656 ?
Cs3 Se4 3.815(2) 3_654 ?
P1 Se3 2.105(7) . ?
P1 Se4 2.216(4) . ?
P1 Se4 2.216(4) 6 ?
P1 P2 2.245(8) . ?
P2 Se1 2.164(3) 6 ?
P2 Se1 2.164(3) . ?
P2 Se2 2.199(6) 5_565 ?
Se1 Cs3 3.761(2) 3 ?
Se1 Cs1 3.7769(16) 3 ?
Se1 Cs2 3.808(2) 3_655 ?
Se2 P2 2.199(6) 5_565 ?
Se2 Cs3 3.7644(2) 7_565 ?
Se2 Cs3 3.7644(2) 7_566 ?
Se2 Cs1 4.296(2) 1_565 ?
Se3 Cs2 3.8165(6) 3_654 ?
Se3 Cs2 3.8165(6) 3_655 ?
Se4 Cs3 3.807(2) 3 ?
Se4 Cs3 3.815(2) 7_566 ?
Se4 Cs2 3.972(3) 3_655 ?
